data_2011996
loop_
_publ_author_name
'Linden, Anthony'
'Ghorbani-Salman Pour, Fatemeh'
'Breitenmoser, Roland A.'
'Heimgartner, Heinz'

_publ_section_title
;
 (+-)-6-Benzyl-3,3-dimethylmorpholine-2,5-dione and its 5-monothio and
 2,5-dithio derivatives
;
_journal_issue 5
_journal_name_full 'Acta Crystallographica Section C'
_journal_page_first 634
_journal_page_last 637
_journal_paper_doi 10.1107/S0108270101003195
_journal_volume 57
_journal_year 2001
_chemical_formula_moiety 'C13 H15 N O2 S'
_chemical_formula_sum 'C13 H15 N O2 S'
_chemical_formula_weight 249.33
_chemical_melting_point 448.5(5)
_chemical_name_systematic
;
6-benzyl-3,3-dimethyl-5-thioxomorpholin-2-one
;
_space_group_IT_number 14
_symmetry_cell_setting monoclinic
_symmetry_space_group_name_Hall '-P 2yn'
_symmetry_space_group_name_H-M 'P 1 21/n 1'
_audit_creation_method SHELXL-97
_cell_angle_alpha 90.00
_cell_angle_beta 112.70(2)
_cell_angle_gamma 90.00
_cell_formula_units_Z 4
_cell_length_a 13.901(4)
_cell_length_b 5.843(6)
_cell_length_c 16.559(5)
_cell_measurement_reflns_used 24
_cell_measurement_temperature 173.0(10)
_cell_measurement_theta_max 20.0
_cell_measurement_theta_min 18.0
_cell_volume 1240.8(14)
_computing_cell_refinement 'MSC/AFC Diffractometer Control Software'
_computing_data_collection
; MSC/AFC Diffractometer Control Software (Molecular
Structure Corporation, 1991)
;
_computing_data_reduction 'TEXSAN (Molecular Structure Corporation, 1999)'
_computing_molecular_graphics 'ORTEPII (Johnson, 1976)'
_computing_publication_material 'SHELXL97 and PLATON (Spek, 2001)'
_computing_structure_refinement 'SHELXL97 (Sheldrick, 1997)'
_computing_structure_solution 'SIR92 (Altomare et al., 1994)'
_diffrn_ambient_temperature 173.0(10)
_diffrn_measured_fraction_theta_full .998
_diffrn_measured_fraction_theta_max .998
_diffrn_measurement_device_type 'Rigaku AFC-5R diffractometer'
_diffrn_measurement_method '\w--2\q scans'
_diffrn_radiation_monochromator graphite
_diffrn_radiation_source 'Rigaku rotating anode generator'
_diffrn_radiation_type 'Mo K\a'
_diffrn_radiation_wavelength .71069
_diffrn_reflns_av_R_equivalents .0340
_diffrn_reflns_av_sigmaI/netI .0610
_diffrn_reflns_limit_h_max 18
_diffrn_reflns_limit_h_min 0
_diffrn_reflns_limit_k_max 7
_diffrn_reflns_limit_k_min 0
_diffrn_reflns_limit_l_max 19
_diffrn_reflns_limit_l_min -21
_diffrn_reflns_number 3261
_diffrn_reflns_theta_full 27.5
_diffrn_reflns_theta_max 27.5
_diffrn_reflns_theta_min 2.67
_diffrn_standards_decay_% 0
_diffrn_standards_interval_count 150
_diffrn_standards_number 3
_exptl_absorpt_coefficient_mu .250
_exptl_absorpt_correction_T_max .963
_exptl_absorpt_correction_T_min .696
_exptl_absorpt_correction_type psi-scan
_exptl_absorpt_process_details '(North et al., 1968)'
_exptl_crystal_colour colourless
_exptl_crystal_density_diffrn 1.335
_exptl_crystal_density_method 'not measured'
_exptl_crystal_description needle
_exptl_crystal_F_000 528
_exptl_crystal_size_max .50
_exptl_crystal_size_mid .20
_exptl_crystal_size_min .15
_refine_diff_density_max .526
_refine_diff_density_min -.357
_refine_ls_extinction_method none
_refine_ls_goodness_of_fit_ref 1.040
_refine_ls_hydrogen_treatment mixed
_refine_ls_matrix_type full
_refine_ls_number_parameters 160
_refine_ls_number_reflns 2854
_refine_ls_number_restraints 0
_refine_ls_restrained_S_all 1.040
_refine_ls_R_factor_all .0988
_refine_ls_R_factor_gt .0524
_refine_ls_shift/su_max .001
_refine_ls_shift/su_mean .000
_refine_ls_structure_factor_coef Fsqd
_refine_ls_weighting_details 'w=1/[\s^2^(Fo^2^)+(0.0820P)^2^] where P=(Fo^2^+2Fc^2^)/3'
_refine_ls_weighting_scheme calc
_refine_ls_wR_factor_ref .1510
_reflns_number_gt 1926
_reflns_number_total 2854
_reflns_threshold_expression 'I > 2\s(I)'
_cod_data_source_file sk1460.cif
_cod_data_source_block V
_cod_depositor_comments
;
The following automatic conversions were performed:

'_chemical_melting_point' value '448-449' was changed to '448.5(5)' -
the average value was taken and precision was estimated.

Automatic conversion script
Id: cif_fix_values 1646 2011-03-28 12:23:43Z adriana 

The following automatic conversions were performed:

'_chemical_melting_point' value '448-449' was changed to '448.5(5)' -
the average value was taken and precision was estimated.

Automatic conversion script
Id: cif_fix_values 1715 2011-07-08 13:25:40Z adriana 
;
_cod_original_cell_volume 1240.7(13)
_cod_original_sg_symbol_H-M 'P 21/n'
_cod_database_code 2011996
_cod_database_fobs_code 2011996

loop_
_symmetry_equiv_pos_as_xyz
'x, y, z'
'-x+1/2, y+1/2, -z+1/2'
'-x, -y, -z'
'x-1/2, -y-1/2, z-1/2'

loop_
_atom_site_label
_atom_site_fract_x
_atom_site_fract_y
_atom_site_fract_z
_atom_site_U_iso_or_equiv
_atom_site_adp_type
_atom_site_calc_flag
_atom_site_refinement_flags
_atom_site_occupancy
_atom_site_disorder_assembly
_atom_site_disorder_group
_atom_site_type_symbol
S5 .62224(5) -.06702(12) .63839(4) .0320(2) Uani d . 1 . . S
O1 .81373(12) .4508(3) .64124(10) .0253(4) Uani d . 1 . . O
O2 .98048(14) .4688(3) .66856(13) .0366(5) Uani d . 1 . . O
N4 .81735(15) -.0209(3) .65326(13) .0234(4) Uani d . 1 . . N
H4 .8240(18) -.173(5) .6609(15) .022(6) Uiso d . 1 . . H
C2 .90599(18) .3483(4) .65683(15) .0250(5) Uani d . 1 . . C
C3 .91534(17) .0890(4) .66001(15) .0230(5) Uani d . 1 . . C
C5 .72653(17) .0749(4) .63857(14) .0233(5) Uani d . 1 . . C
C6 .71576(17) .3293(4) .62064(15) .0237(5) Uani d . 1 . . C
H6 .6811 .3960 .6581 .028 Uiso calc R 1 . . H
C7 1.00011(18) .0211(4) .74852(15) .0267(5) Uani d . 1 . . C
H81 1.0087 -.1455 .7510 .040 Uiso calc R 1 . . H
H82 .9795 .0716 .7960 .040 Uiso calc R 1 . . H
H83 1.0662 .0940 .7550 .040 Uiso calc R 1 . . H
C8 .94441(19) .0124(4) .58386(16) .0276(5) Uani d . 1 . . C
H71 1.0094 .0875 .5884 .041 Uiso calc R 1 . . H
H72 .8885 .0548 .5283 .041 Uiso calc R 1 . . H
H73 .9540 -.1540 .5861 .041 Uiso calc R 1 . . H
C9 .64598(18) .3850(4) .52460(15) .0278(5) Uani d . 1 . . C
H91 .5773 .3104 .5099 .033 Uiso calc R 1 . . H
H92 .6343 .5524 .5187 .033 Uiso calc R 1 . . H
C10 .69169(18) .3079(4) .45982(15) .0255(5) Uani d . 1 . . C
C11 .66486(18) .0969(4) .41769(15) .0269(5) Uani d . 1 . . C
H11 .6179 -.0010 .4303 .032 Uiso calc R 1 . . H
C12 .7063(2) .0288(5) .35738(15) .0328(6) Uani d . 1 . . C
H12 .6869 -.1146 .3286 .039 Uiso calc R 1 . . H
C13 .7756(2) .1693(5) .33920(16) .0369(7) Uani d . 1 . . C
H13 .8040 .1217 .2982 .044 Uiso calc R 1 . . H
C14 .8036(2) .3788(5) .38066(17) .0367(6) Uani d . 1 . . C
H14 .8516 .4748 .3685 .044 Uiso calc R 1 . . H
C15 .7611(2) .4480(5) .44020(16) .0300(6) Uani d . 1 . . C
H15 .7796 .5929 .4679 .036 Uiso calc R 1 . . H

loop_
_atom_site_aniso_label
_atom_site_aniso_U_11
_atom_site_aniso_U_22
_atom_site_aniso_U_33
_atom_site_aniso_U_12
_atom_site_aniso_U_13
_atom_site_aniso_U_23
S5 .0266(3) .0407(4) .0339(4) -.0049(3) .0176(3) .0004(3)
O1 .0260(8) .0238(8) .0272(8) .0013(7) .0115(7) -.0012(7)
O2 .0316(10) .0290(10) .0511(11) -.0073(8) .0181(9) .0009(8)
N4 .0254(10) .0197(10) .0273(10) -.0001(8) .0127(8) -.0007(8)
C2 .0287(12) .0260(12) .0223(11) .0009(10) .0121(9) .0002(9)
C3 .0212(11) .0253(12) .0253(11) -.0023(9) .0121(9) -.0020(9)
C5 .0250(11) .0327(13) .0147(10) -.0003(10) .0105(9) -.0017(9)
C6 .0227(11) .0300(12) .0221(11) .0000(10) .0125(9) -.0021(9)
C7 .0267(12) .0306(13) .0233(11) .0011(10) .0101(10) -.0003(9)
C8 .0276(12) .0330(13) .0258(12) .0027(10) .0141(10) .0010(10)
C9 .0240(11) .0343(14) .0263(12) .0069(10) .0110(10) .0015(10)
C10 .0235(11) .0318(13) .0203(11) .0055(10) .0074(9) .0071(9)
C11 .0254(11) .0323(14) .0220(11) .0002(10) .0081(9) .0036(10)
C12 .0345(14) .0387(15) .0202(12) .0067(11) .0049(10) -.0033(10)
C13 .0347(14) .0563(18) .0218(12) .0131(13) .0132(11) .0028(12)
C14 .0293(13) .0540(18) .0301(13) .0018(13) .0152(11) .0131(13)
C15 .0320(13) .0327(13) .0236(12) -.0006(11) .0088(10) .0035(10)

loop_
_atom_type_symbol
_atom_type_description
_atom_type_scat_dispersion_real
_atom_type_scat_dispersion_imag
_atom_type_scat_source
C C .0033 .0016
; International Tables for Crystallography (1992).
Vol. C, Tables 4.2.6.8 and 6.1.1.4
;
H H .0000 .0000
; International Tables for Crystallography (1992).
Vol. C, Tables 4.2.6.8 and 6.1.1.4
;
N N .0061 .0033
; International Tables for Crystallography (1992).
Vol. C, Tables 4.2.6.8 and 6.1.1.4
;
O O .0106 .0060
; International Tables for Crystallography (1992).
Vol. C, Tables 4.2.6.8 and 6.1.1.4
;
S S .1246 .1234
; International Tables for Crystallography (1992).
Vol. C, Tables 4.2.6.8 and 6.1.1.4
;

loop_
_geom_angle_atom_site_label_1
_geom_angle_atom_site_label_2
_geom_angle_atom_site_label_3
_geom_angle
_geom_angle_publ_flag
C2 O1 C6 124.30(19) yes
C5 N4 C3 128.6(2) yes
C5 N4 H4 119.2(16) ?
C3 N4 H4 112.3(16) ?
O2 C2 O1 117.8(2) ?
O2 C2 C3 121.4(2) ?
O1 C2 C3 120.8(2) ?
N4 C3 C2 111.61(19) ?
N4 C3 C8 109.92(19) ?
C2 C3 C8 107.99(19) ?
N4 C3 C7 107.86(18) ?
C2 C3 C7 108.32(19) ?
C8 C3 C7 111.15(19) ?
N4 C5 C6 118.0(2) ?
N4 C5 S5 124.1(2) ?
C6 C5 S5 117.90(17) ?
O1 C6 C5 114.91(19) ?
O1 C6 C9 107.32(18) ?
C5 C6 C9 112.62(19) ?
O1 C6 H6 107.2 ?
C5 C6 H6 107.2 ?
C9 C6 H6 107.2 ?
C3 C7 H81 109.5 ?
C3 C7 H82 109.5 ?
H81 C7 H82 109.5 ?
C3 C7 H83 109.5 ?
H81 C7 H83 109.5 ?
H82 C7 H83 109.5 ?
C3 C8 H71 109.5 ?
C3 C8 H72 109.5 ?
H71 C8 H72 109.5 ?
C3 C8 H73 109.5 ?
H71 C8 H73 109.5 ?
H72 C8 H73 109.5 ?
C10 C9 C6 113.52(19) ?
C10 C9 H91 108.9 ?
C6 C9 H91 108.9 ?
C10 C9 H92 108.9 ?
C6 C9 H92 108.9 ?
H91 C9 H92 107.7 ?
C11 C10 C15 118.5(2) ?
C11 C10 C9 120.9(2) ?
C15 C10 C9 120.5(2) ?
C12 C11 C10 120.5(2) ?
C12 C11 H11 119.7 ?
C10 C11 H11 119.7 ?
C13 C12 C11 120.2(2) ?
C13 C12 H12 119.9 ?
C11 C12 H12 119.9 ?
C14 C13 C12 120.2(2) ?
C14 C13 H13 119.9 ?
C12 C13 H13 119.9 ?
C13 C14 C15 119.6(3) ?
C13 C14 H14 120.2 ?
C15 C14 H14 120.2 ?
C14 C15 C10 121.0(3) ?
C14 C15 H15 119.5 ?
C10 C15 H15 119.5 ?

loop_
_geom_bond_atom_site_label_1
_geom_bond_atom_site_label_2
_geom_bond_site_symmetry_2
_geom_bond_distance
_geom_bond_publ_flag
S5 C5 . 1.669(2) yes
O1 C2 . 1.347(3) yes
O1 C6 . 1.455(3) yes
O2 C2 . 1.204(3) yes
N4 C3 . 1.470(3) yes
N4 C5 . 1.315(3) yes
N4 H4 . .90(3) ?
C2 C3 . 1.520(4) ?
C3 C7 . 1.536(3) ?
C3 C8 . 1.532(3) ?
C5 C6 . 1.512(4) ?
C6 C9 . 1.544(3) ?
C6 H6 . 1.0000 ?
C7 H81 . .9800 ?
C7 H82 . .9800 ?
C7 H83 . .9800 ?
C8 H71 . .9800 ?
C8 H72 . .9800 ?
C8 H73 . .9800 ?
C9 C10 . 1.511(3) ?
C9 H91 . .9900 ?
C9 H92 . .9900 ?
C10 C11 . 1.394(4) ?
C10 C15 . 1.396(4) ?
C11 C12 . 1.389(4) ?
C11 H11 . .9500 ?
C12 C13 . 1.385(4) ?
C12 H12 . .9500 ?
C13 C14 . 1.384(4) ?
C13 H13 . .9500 ?
C14 C15 . 1.391(4) ?
C14 H14 . .9500 ?
C15 H15 . .9500 ?

loop_
_geom_hbond_atom_site_label_D
_geom_hbond_atom_site_label_H
_geom_hbond_atom_site_label_A
_geom_hbond_site_symmetry_A
_geom_hbond_distance_DH
_geom_hbond_distance_HA
_geom_hbond_distance_DA
_geom_hbond_angle_DHA
_geom_hbond_publ_flag
N4 H4 O1 1_545 .90(3) 2.22(3) 3.092(4) 164(2) yes

loop_
_geom_torsion_atom_site_label_1
_geom_torsion_atom_site_label_2
_geom_torsion_atom_site_label_3
_geom_torsion_atom_site_label_4
_geom_torsion
C6 O1 C2 O2 176.1(2)
C6 O1 C2 C3 -4.3(3)
C5 N4 C3 C2 5.8(3)
C5 N4 C3 C8 -114.0(2)
C5 N4 C3 C7 124.7(2)
O2 C2 C3 N4 173.9(2)
O1 C2 C3 N4 -5.7(3)
O2 C2 C3 C8 -65.2(3)
O1 C2 C3 C8 115.2(2)
O2 C2 C3 C7 55.3(3)
O1 C2 C3 C7 -124.3(2)
C3 N4 C5 C6 4.0(3)
C3 N4 C5 S5 -176.09(17)
C2 O1 C6 C5 14.0(3)
C2 O1 C6 C9 -112.1(2)
N4 C5 C6 O1 -13.5(3)
S5 C5 C6 O1 166.56(14)
N4 C5 C6 C9 109.8(2)
S5 C5 C6 C9 -70.1(2)
O1 C6 C9 C10 61.4(3)
C5 C6 C9 C10 -66.0(3)
C6 C9 C10 C11 94.7(3)
C6 C9 C10 C15 -86.0(3)
C15 C10 C11 C12 -.2(3)
C9 C10 C11 C12 179.2(2)
C10 C11 C12 C13 .7(4)
C11 C12 C13 C14 -.3(4)
C12 C13 C14 C15 -.5(4)
C13 C14 C15 C10 .9(4)
C11 C10 C15 C14 -.6(3)
C9 C10 C15 C14 -180.0(2)
